data_4502261
loop_
_publ_author_name
'Pigge, F. Christopher'
'Vangala, Venu R.'
'Swenson, Dale C.'
'Rath, Nigam P.'

_publ_section_title
;
 Examination of Halogen Bonding Interactions in Electronically Distinct
 but Structurally Related Tris(haloarenes)
;
_journal_issue 1
_journal_name_full 'Crystal Growth &amp; Design'
_journal_page_first 224
_journal_paper_doi 10.1021/cg9008625
_journal_volume 10
_journal_year 2010
_chemical_formula_moiety '(C27 H15 O6 Cl3), (C H2 Cl2)0.336, (C H6 O)0.090 '
_chemical_formula_sum 'C27.42 H16.02 Cl3.67 O6.09'
_chemical_formula_weight 573.04
_chemical_name_systematic
; 
 ? 
;
_space_group_IT_number 14
_symmetry_cell_setting monoclinic
_symmetry_space_group_name_Hall '-P 2yn'
_symmetry_space_group_name_H-M 'P 1 21/n 1'
_atom_sites_solution_hydrogens geom
_atom_sites_solution_primary direct
_atom_sites_solution_secondary difmap
_audit_creation_method SHELXL-97
_cell_angle_alpha 90.00
_cell_angle_beta 91.083(5)
_cell_angle_gamma 90.00
_cell_formula_units_Z 4
_cell_length_a 3.8968(5)
_cell_length_b 21.877(3)
_cell_length_c 29.152(3)
_cell_measurement_reflns_used 4575
_cell_measurement_temperature 190(2)
_cell_measurement_theta_max 25.0
_cell_measurement_theta_min 1.0
_cell_volume 2484.8(5)
_computing_cell_refinement '(HKL Scalepack (Otwinowski & Minor, 1997)'
_computing_data_collection 'Collect (Nonius BV, 1997-2000)'
_computing_data_reduction '(HKL Denzo, Scalepack (Otwinowski & Minor, 1997)'
_computing_molecular_graphics 'SHELXTL v6.1 (Sheldrick, 2008)'
_computing_publication_material 'SHELXTL v6.1 (Sheldrick, 2008)'
_computing_structure_refinement 'SHELXTL v6.1 (Sheldrick, 2008)'
_computing_structure_solution 'SHELXTL v6.1 (Sheldrick, 2008)'
_diffrn_ambient_temperature 190(2)
_diffrn_detector_area_resol_mean 9
_diffrn_measured_fraction_theta_full 0.952
_diffrn_measured_fraction_theta_max 0.952
_diffrn_measurement_device_type 'Nonius KappaCCD'
_diffrn_measurement_method 'CCD phi and omega scans'
_diffrn_radiation_monochromator graphite
_diffrn_radiation_source 'fine-focus sealed tube'
_diffrn_radiation_type MoK\a
_diffrn_radiation_wavelength 0.71073
_diffrn_reflns_av_R_equivalents 0.0571
_diffrn_reflns_av_sigmaI/netI 0.0650
_diffrn_reflns_limit_h_max 4
_diffrn_reflns_limit_h_min -4
_diffrn_reflns_limit_k_max 24
_diffrn_reflns_limit_k_min -25
_diffrn_reflns_limit_l_max 33
_diffrn_reflns_limit_l_min -34
_diffrn_reflns_number 15103
_diffrn_reflns_theta_full 25.00
_diffrn_reflns_theta_max 25.00
_diffrn_reflns_theta_min 2.95
_diffrn_standards_number 0
_exptl_absorpt_coefficient_mu 0.485
_exptl_absorpt_correction_T_max 0.9715
_exptl_absorpt_correction_T_min 0.8150
_exptl_absorpt_correction_type multi-scan
_exptl_absorpt_process_details '(HKL Scalepack (Otwinowski & Minor, 1997)'
_exptl_crystal_colour colorless
_exptl_crystal_density_diffrn 1.532
_exptl_crystal_density_method 'not measured'
_exptl_crystal_description needle
_exptl_crystal_F_000 1167
_exptl_crystal_size_max 0.44
_exptl_crystal_size_mid 0.06
_exptl_crystal_size_min 0.06
_refine_diff_density_max 0.224
_refine_diff_density_min -0.351
_refine_diff_density_rms 0.058
_refine_ls_extinction_method none
_refine_ls_goodness_of_fit_ref 1.109
_refine_ls_hydrogen_treatment constr
_refine_ls_matrix_type full
_refine_ls_number_parameters 367
_refine_ls_number_reflns 4191
_refine_ls_number_restraints 6
_refine_ls_restrained_S_all 1.108
_refine_ls_R_factor_all 0.1016
_refine_ls_R_factor_gt 0.0551
_refine_ls_shift/su_max 0.004
_refine_ls_shift/su_mean 0.000
_refine_ls_structure_factor_coef Fsqd
_refine_ls_weighting_details 'calc w=1/[\s^2^(Fo^2^)+(0.0245P)^2^+2.8119P] where P=(Fo^2^+2Fc^2^)/3'
_refine_ls_weighting_scheme calc
_refine_ls_wR_factor_gt 0.1007
_refine_ls_wR_factor_ref 0.1189
_reflns_number_gt 2777
_reflns_number_total 4191
_reflns_threshold_expression >2sigma(I)
_cod_data_source_file cg9008625_si_001.cif
_cod_data_source_block fcp631
_cod_depositor_comments
;
The following automatic conversions were performed:

'_symmetry_cell_setting' value 'Monoclinic' changed to 'monoclinic'
according to /home/saulius/struct/CIF-dictionaries/cif_core.dic
dictionary named 'cif_core.dic' version 2.4.2 from 2011-04-26.

Automatic conversion script
Id: cif_fix_values 1715 2011-07-08 13:25:40Z adriana 
;
_cod_original_sg_symbol_Hall ' -P 2yn '
_cod_original_sg_symbol_H-M ' P 21/n '
_cod_database_code 4502261

loop_
_symmetry_equiv_pos_as_xyz
'x, y, z'
'-x+1/2, y+1/2, -z+1/2'
'-x, -y, -z'
'x-1/2, -y-1/2, z-1/2'

loop_
_atom_site_label
_atom_site_type_symbol
_atom_site_fract_x
_atom_site_fract_y
_atom_site_fract_z
_atom_site_U_iso_or_equiv
_atom_site_adp_type
_atom_site_occupancy
_atom_site_symmetry_multiplicity
_atom_site_calc_flag
_atom_site_refinement_flags
_atom_site_disorder_assembly
_atom_site_disorder_group
Cl1 Cl 0.5311(3) 0.75684(4) 1.11666(3) 0.0460(3) Uani 1 1 d . . .
Cl2 Cl 1.7162(3) 1.04401(4) 0.61012(3) 0.0523(3) Uani 1 1 d . . .
Cl3 Cl 0.5018(3) 0.43477(5) 0.56389(4) 0.0712(4) Uani 1 1 d . . .
O5 O 1.2028(7) 0.83945(10) 0.71991(8) 0.0388(7) Uani 1 1 d . . .
O4 O 0.8083(7) 0.76195(11) 0.91943(8) 0.0418(7) Uani 1 1 d . . .
O1 O 0.4752(7) 0.67899(12) 0.90619(8) 0.0452(7) Uani 1 1 d . . .
C13 C 0.6216(10) 0.75834(16) 1.05833(11) 0.0354(9) Uani 1 1 d . . .
O6 O 0.7884(7) 0.63282(10) 0.69550(7) 0.0395(7) Uani 1 1 d . . .
O3 O 0.4739(8) 0.58808(12) 0.74993(8) 0.0494(7) Uani 1 1 d . . .
C5 C 0.7605(10) 0.68154(15) 0.76766(11) 0.0329(9) Uani 1 1 d . . .
O2 O 1.3162(8) 0.87447(12) 0.79148(8) 0.0496(8) Uani 1 1 d . . .
C3 C 1.0144(9) 0.78035(15) 0.78136(11) 0.0313(8) Uani 1 1 d . . .
C21 C 1.5195(10) 0.87724(16) 0.65818(12) 0.0385(9) Uani 1 1 d . . .
H21A H 1.5637 0.8359 0.6501 0.046 Uiso 1 1 calc R . .
C10 C 0.7401(10) 0.75906(16) 0.96683(11) 0.0356(9) Uani 1 1 d . . .
C7 C 0.6642(11) 0.71784(16) 0.89244(12) 0.0364(9) Uani 1 1 d . . .
C20 C 1.6343(11) 0.92426(16) 0.63083(12) 0.0395(10) Uani 1 1 d . . .
H20A H 1.7567 0.9157 0.6037 0.047 Uiso 1 1 calc R . .
C6 C 0.6782(10) 0.67746(15) 0.81383(11) 0.0339(9) Uani 1 1 d . . .
H6A H 0.5621 0.6424 0.8249 0.041 Uiso 1 1 calc R . .
C1 C 0.7656(10) 0.72454(15) 0.84356(11) 0.0343(9) Uani 1 1 d . . .
C22 C 0.7144(10) 0.58377(15) 0.66512(12) 0.0349(9) Uani 1 1 d . . .
C26 C 0.7598(11) 0.47900(17) 0.64358(13) 0.0467(11) Uani 1 1 d . . .
H26A H 0.8300 0.4382 0.6499 0.056 Uiso 1 1 calc R . .
C4 C 0.9264(10) 0.73314(15) 0.75134(12) 0.0345(9) Uani 1 1 d . . .
H4A H 0.9797 0.7362 0.7198 0.041 Uiso 1 1 calc R . .
C2 C 0.9383(10) 0.77560(16) 0.82776(11) 0.0338(9) Uani 1 1 d . . .
H2A H 1.0044 0.8072 0.8485 0.041 Uiso 1 1 calc R . .
C9 C 0.6545(11) 0.62899(16) 0.73806(12) 0.0370(9) Uani 1 1 d . . .
C8 C 1.1958(10) 0.83682(16) 0.76610(11) 0.0358(9) Uani 1 1 d . . .
C18 C 1.3943(10) 0.99699(16) 0.68305(12) 0.0393(10) Uani 1 1 d . . .
H18A H 1.3554 1.0383 0.6915 0.047 Uiso 1 1 calc R . .
C11 C 0.8478(11) 0.70936(16) 0.99235(12) 0.0406(10) Uani 1 1 d . . .
H11A H 0.9611 0.6760 0.9783 0.049 Uiso 1 1 calc R . .
C23 C 0.5478(10) 0.59733(16) 0.62463(12) 0.0388(9) Uani 1 1 d . . .
H23A H 0.4764 0.6381 0.6184 0.047 Uiso 1 1 calc R . .
C14 C 0.5192(11) 0.80816(16) 1.03257(12) 0.0383(9) Uani 1 1 d . . .
H14A H 0.4111 0.8420 1.0467 0.046 Uiso 1 1 calc R . .
C16 C 1.3406(10) 0.89066(15) 0.69719(12) 0.0332(9) Uani 1 1 d . . .
C17 C 1.2760(10) 0.95003(16) 0.71044(12) 0.0378(9) Uani 1 1 d . . .
H17A H 1.1538 0.9585 0.7376 0.045 Uiso 1 1 calc R . .
C15 C 0.5765(10) 0.80816(16) 0.98570(12) 0.0374(9) Uani 1 1 d . . .
H15A H 0.5035 0.8415 0.9671 0.045 Uiso 1 1 calc R . .
C24 C 0.4836(11) 0.55180(18) 0.59286(13) 0.0424(10) Uani 1 1 d . . .
H24A H 0.3680 0.5605 0.5646 0.051 Uiso 1 1 calc R . .
C19 C 1.5681(10) 0.98395(16) 0.64359(12) 0.0382(9) Uani 1 1 d . . .
C12 C 0.7859(11) 0.70949(17) 1.03903(12) 0.0404(10) Uani 1 1 d . . .
H12A H 0.8569 0.6759 1.0576 0.049 Uiso 1 1 calc R . .
C25 C 0.5917(11) 0.49318(17) 0.60318(14) 0.0438(10) Uani 1 1 d . . .
C27 C 0.8253(10) 0.52533(16) 0.67500(13) 0.0409(10) Uani 1 1 d . . .
H27A H 0.9451 0.5169 0.7030 0.049 Uiso 1 1 calc R . .
C98 C 0.332(4) 0.5024(7) -0.0060(8) 0.078(7) Uiso 0.266(7) 1 d PD A -1
H98A H 0.2472 0.5108 -0.0376 0.093 Uiso 0.266(7) 1 calc PR A -1
H98B H 0.1297 0.4982 0.0138 0.093 Uiso 0.266(7) 1 calc PR A -1
Cl10 Cl 0.561(6) 0.4332(7) -0.0056(5) 0.075(6) Uani 0.266(7) 1 d PD A -1
Cl11 Cl 0.582(7) 0.5645(8) 0.0133(7) 0.113(9) Uani 0.266(7) 1 d PD A -1
C99 C -0.187(16) 0.5256(17) 0.009(3) 0.06(2) Uiso 0.070(6) 1 d PD B -2
H99A H -0.1156 0.5310 0.0415 0.072 Uiso 0.070(6) 1 calc PR B -2
H99B H -0.0070 0.5437 -0.0103 0.072 Uiso 0.070(6) 1 calc PR B -2
Cl13 Cl -0.58(2) 0.5648(18) -0.001(3) 0.113(9) Uani 0.070(6) 1 d PD B -2
Cl12 Cl -0.222(14) 0.4470(13) -0.0031(10) 0.075(6) Uani 0.070(6) 1 d PD B -2
O100 O 0.127(12) 0.5137(19) -0.0014(14) 0.075(18) Uiso 0.090(11) 1 d PG C -3
H100 H -0.0626 0.5217 0.0106 0.112 Uiso 0.090(11) 1 d PGD C -3
C101 C 0.11(3) 0.4489(19) -0.012(3) 0.075 Uiso 0.090(11) 1 d PG C -3
H101 H 0.3309 0.4363 -0.0261 0.112 Uiso 0.090(11) 1 d PG C -3
H102 H 0.0816 0.4254 0.0168 0.112 Uiso 0.090(11) 1 d PG C -3
H103 H -0.0805 0.4407 -0.0333 0.112 Uiso 0.090(11) 1 d PG C -3

loop_
_atom_site_aniso_label
_atom_site_aniso_U_11
_atom_site_aniso_U_22
_atom_site_aniso_U_33
_atom_site_aniso_U_23
_atom_site_aniso_U_13
_atom_site_aniso_U_12
Cl1 0.0607(8) 0.0486(6) 0.0291(5) 0.0012(4) 0.0079(4) -0.0038(5)
Cl2 0.0706(8) 0.0394(5) 0.0473(6) 0.0081(5) 0.0069(5) -0.0092(5)
Cl3 0.0682(9) 0.0601(7) 0.0849(9) -0.0419(6) -0.0056(7) -0.0012(6)
O5 0.0564(19) 0.0292(13) 0.0310(14) 0.0012(11) 0.0037(12) -0.0083(12)
O4 0.059(2) 0.0407(15) 0.0252(13) -0.0011(11) 0.0042(12) -0.0043(13)
O1 0.060(2) 0.0425(15) 0.0338(14) -0.0009(12) 0.0095(13) -0.0056(15)
C13 0.045(3) 0.038(2) 0.0237(18) -0.0004(16) 0.0045(16) -0.0044(18)
O6 0.057(2) 0.0346(13) 0.0269(13) -0.0040(11) 0.0071(12) -0.0099(13)
O3 0.066(2) 0.0432(15) 0.0392(15) -0.0034(13) 0.0146(14) -0.0213(15)
C5 0.038(3) 0.0328(19) 0.0273(19) -0.0008(15) -0.0006(16) 0.0029(17)
O2 0.071(2) 0.0429(15) 0.0345(15) -0.0013(13) -0.0074(14) -0.0150(15)
C3 0.033(2) 0.0299(18) 0.030(2) 0.0018(15) -0.0006(16) 0.0029(17)
C21 0.049(3) 0.0297(19) 0.037(2) -0.0033(16) 0.0073(18) -0.0007(18)
C10 0.047(3) 0.035(2) 0.0246(18) -0.0024(16) 0.0039(17) -0.0048(19)
C7 0.046(3) 0.0298(19) 0.033(2) -0.0005(17) -0.0003(18) 0.0060(19)
C20 0.050(3) 0.039(2) 0.030(2) -0.0026(16) 0.0076(18) -0.0029(19)
C6 0.038(3) 0.0306(19) 0.033(2) 0.0018(16) 0.0022(17) 0.0035(17)
C1 0.043(3) 0.0329(19) 0.0272(19) 0.0018(16) 0.0038(17) 0.0053(18)
C22 0.044(3) 0.0302(19) 0.031(2) -0.0036(15) 0.0101(17) -0.0093(18)
C26 0.058(3) 0.030(2) 0.052(3) -0.0049(18) 0.008(2) 0.001(2)
C4 0.042(3) 0.034(2) 0.0272(18) 0.0043(16) 0.0012(17) 0.0000(18)
C2 0.040(3) 0.0353(19) 0.0261(19) -0.0030(15) -0.0018(16) 0.0039(18)
C9 0.047(3) 0.035(2) 0.029(2) 0.0015(16) 0.0034(18) 0.004(2)
C8 0.045(3) 0.035(2) 0.027(2) 0.0001(17) -0.0026(17) 0.0072(19)
C18 0.049(3) 0.0317(19) 0.037(2) -0.0038(17) -0.0009(19) 0.0028(18)
C11 0.051(3) 0.0338(19) 0.037(2) -0.0029(17) 0.0025(19) 0.0049(19)
C23 0.050(3) 0.035(2) 0.032(2) -0.0005(16) 0.0058(18) 0.0003(19)
C14 0.046(3) 0.033(2) 0.037(2) -0.0028(16) 0.0058(18) -0.0012(18)
C16 0.038(2) 0.0291(18) 0.032(2) -0.0003(15) -0.0005(17) -0.0057(17)
C17 0.047(3) 0.036(2) 0.0303(19) -0.0035(16) 0.0042(17) -0.0005(19)
C15 0.047(3) 0.0315(19) 0.034(2) 0.0041(16) -0.0004(18) -0.0025(18)
C24 0.041(3) 0.050(2) 0.037(2) -0.0047(19) 0.0000(18) 0.000(2)
C19 0.041(3) 0.035(2) 0.039(2) 0.0061(17) 0.0014(18) -0.0042(18)
C12 0.052(3) 0.037(2) 0.032(2) 0.0021(17) 0.0008(18) -0.001(2)
C25 0.039(3) 0.041(2) 0.051(3) -0.0169(19) 0.003(2) -0.0051(19)
C27 0.043(3) 0.040(2) 0.040(2) 0.0033(18) 0.0028(19) 0.0001(19)
Cl10 0.139(15) 0.037(5) 0.049(8) -0.001(5) -0.006(9) -0.004(7)
Cl11 0.22(3) 0.065(7) 0.057(9) -0.024(6) 0.031(10) -0.068(10)
Cl13 0.22(3) 0.065(7) 0.057(9) -0.024(6) 0.031(10) -0.068(10)
Cl12 0.139(15) 0.037(5) 0.049(8) -0.001(5) -0.006(9) -0.004(7)

loop_
_atom_type_symbol
_atom_type_description
_atom_type_scat_dispersion_real
_atom_type_scat_dispersion_imag
_atom_type_scat_source
C C 0.0033 0.0016 'International Tables Vol C Tables 4.2.6.8 and 6.1.1.4'
H H 0.0000 0.0000 'International Tables Vol C Tables 4.2.6.8 and 6.1.1.4'
O O 0.0106 0.0060 'International Tables Vol C Tables 4.2.6.8 and 6.1.1.4'
Cl Cl 0.1484 0.1585 'International Tables Vol C Tables 4.2.6.8 and 6.1.1.4'

loop_
_geom_angle_atom_site_label_1
_geom_angle_atom_site_label_2
_geom_angle_atom_site_label_3
_geom_angle
C8 O5 C16 121.2(3)
C7 O4 C10 116.8(3)
C12 C13 C14 121.7(3)
C12 C13 Cl1 119.3(3)
C14 C13 Cl1 119.0(3)
C9 O6 C22 116.6(3)
C4 C5 C6 120.0(3)
C4 C5 C9 123.6(3)
C6 C5 C9 116.3(3)
C4 C3 C2 120.0(3)
C4 C3 C8 122.6(3)
C2 C3 C8 117.4(3)
C16 C21 C20 119.5(3)
C16 C21 H21A 120.2
C20 C21 H21A 120.2
C15 C10 C11 122.8(3)
C15 C10 O4 117.1(3)
C11 C10 O4 120.1(3)
O1 C7 O4 124.0(3)
O1 C7 C1 124.3(3)
O4 C7 C1 111.6(3)
C21 C20 C19 118.9(3)
C21 C20 H20A 120.5
C19 C20 H20A 120.5
C1 C6 C5 119.9(3)
C1 C6 H6A 120.0
C5 C6 H6A 120.0
C6 C1 C2 120.4(3)
C6 C1 C7 117.3(3)
C2 C1 C7 122.3(3)
C23 C22 C27 121.5(3)
C23 C22 O6 117.5(3)
C27 C22 O6 120.8(3)
C25 C26 C27 118.7(4)
C25 C26 H26A 120.6
C27 C26 H26A 120.6
C5 C4 C3 119.9(3)
C5 C4 H4A 120.1
C3 C4 H4A 120.1
C1 C2 C3 119.7(3)
C1 C2 H2A 120.1
C3 C2 H2A 120.1
O3 C9 O6 123.4(3)
O3 C9 C5 124.7(3)
O6 C9 C5 112.0(3)
O2 C8 O5 124.9(3)
O2 C8 C3 124.5(3)
O5 C8 C3 110.5(3)
C19 C18 C17 120.2(3)
C19 C18 H18A 119.9
C17 C18 H18A 119.9
C10 C11 C12 118.1(3)
C10 C11 H11A 120.9
C12 C11 H11A 120.9
C22 C23 C24 120.0(4)
C22 C23 H23A 120.0
C24 C23 H23A 120.0
C13 C14 C15 119.1(3)
C13 C14 H14A 120.5
C15 C14 H14A 120.5
C21 C16 C17 122.0(3)
C21 C16 O5 114.9(3)
C17 C16 O5 122.8(3)
C16 C17 C18 118.2(3)
C16 C17 H17A 120.9
C18 C17 H17A 120.9
C10 C15 C14 118.7(3)
C10 C15 H15A 120.7
C14 C15 H15A 120.7
C23 C24 C25 118.3(4)
C23 C24 H24A 120.9
C25 C24 H24A 120.9
C18 C19 C20 121.2(3)
C18 C19 Cl2 119.0(3)
C20 C19 Cl2 119.7(3)
C13 C12 C11 119.7(3)
C13 C12 H12A 120.2
C11 C12 H12A 120.2
C26 C25 C24 122.4(4)
C26 C25 Cl3 118.9(3)
C24 C25 Cl3 118.7(3)
C22 C27 C26 119.1(4)
C22 C27 H27A 120.4
C26 C27 H27A 120.4
Cl11 C98 Cl10 112.6(7)
Cl11 C98 H98A 109.1
Cl10 C98 H98A 109.1
Cl11 C98 H98B 109.1
Cl10 C98 H98B 109.1
H98A C98 H98B 107.8
Cl13 C99 Cl12 112.4(13)
Cl13 C99 H99A 109.1
Cl12 C99 H99A 109.1
Cl13 C99 H99B 109.1
Cl12 C99 H99B 109.1
H99A C99 H99B 107.9

loop_
_geom_bond_atom_site_label_1
_geom_bond_atom_site_label_2
_geom_bond_distance
Cl1 C13 1.743(3)
Cl2 C19 1.742(4)
Cl3 C25 1.747(4)
O5 C8 1.348(4)
O5 C16 1.413(4)
O4 C7 1.360(4)
O4 C10 1.413(4)
O1 C7 1.198(4)
C13 C12 1.372(5)
C13 C14 1.378(5)
O6 C9 1.358(4)
O6 C22 1.417(4)
O3 C9 1.194(4)
C5 C4 1.389(5)
C5 C6 1.392(5)
C5 C9 1.491(5)
O2 C8 1.197(4)
C3 C4 1.393(5)
C3 C2 1.394(5)
C3 C8 1.495(5)
C21 C16 1.377(5)
C21 C20 1.381(5)
C21 H21A 0.9500
C10 C15 1.370(5)
C10 C11 1.378(5)
C7 C1 1.493(5)
C20 C19 1.383(5)
C20 H20A 0.9500
C6 C1 1.385(5)
C6 H6A 0.9500
C1 C2 1.387(5)
C22 C23 1.369(5)
C22 C27 1.378(5)
C26 C25 1.372(5)
C26 C27 1.387(5)
C26 H26A 0.9500
C4 H4A 0.9500
C2 H2A 0.9500
C18 C19 1.376(5)
C18 C17 1.386(5)
C18 H18A 0.9500
C11 C12 1.387(5)
C11 H11A 0.9500
C23 C24 1.380(5)
C23 H23A 0.9500
C14 C15 1.388(5)
C14 H14A 0.9500
C16 C17 1.380(5)
C17 H17A 0.9500
C15 H15A 0.9500
C24 C25 1.381(5)
C24 H24A 0.9500
C12 H12A 0.9500
C27 H27A 0.9500
C98 Cl11 1.758(5)
C98 Cl10 1.759(5)
C98 H98A 0.9900
C98 H98B 0.9900
C99 Cl13 1.760(5)
C99 Cl12 1.760(5)
C99 H99A 0.9900
C99 H99B 0.9900
O100 C101 1.4500
O100 H100 0.840
C101 H101 0.990
C101 H102 0.990
C101 H103 0.990

loop_
_geom_torsion_atom_site_label_1
_geom_torsion_atom_site_label_2
_geom_torsion_atom_site_label_3
_geom_torsion_atom_site_label_4
_geom_torsion
C7 O4 C10 C15 -119.7(4)
C7 O4 C10 C11 62.5(5)
C10 O4 C7 O1 3.1(6)
C10 O4 C7 C1 -177.9(3)
C16 C21 C20 C19 0.4(6)
C4 C5 C6 C1 -0.8(6)
C9 C5 C6 C1 -179.6(3)
C5 C6 C1 C2 -0.7(6)
C5 C6 C1 C7 178.9(3)
O1 C7 C1 C6 -10.4(6)
O4 C7 C1 C6 170.7(3)
O1 C7 C1 C2 169.2(4)
O4 C7 C1 C2 -9.8(5)
C9 O6 C22 C23 121.2(4)
C9 O6 C22 C27 -62.7(5)
C6 C5 C4 C3 0.9(6)
C9 C5 C4 C3 179.6(4)
C2 C3 C4 C5 0.5(6)
C8 C3 C4 C5 179.5(3)
C6 C1 C2 C3 2.1(6)
C7 C1 C2 C3 -177.5(3)
C4 C3 C2 C1 -1.9(6)
C8 C3 C2 C1 179.0(3)
C22 O6 C9 O3 -2.3(6)
C22 O6 C9 C5 177.6(3)
C4 C5 C9 O3 -169.8(4)
C6 C5 C9 O3 8.9(6)
C4 C5 C9 O6 10.3(5)
C6 C5 C9 O6 -171.0(3)
C16 O5 C8 O2 -3.9(6)
C16 O5 C8 C3 175.8(3)
C4 C3 C8 O2 -169.5(4)
C2 C3 C8 O2 9.5(6)
C4 C3 C8 O5 10.8(5)
C2 C3 C8 O5 -170.2(3)
C15 C10 C11 C12 0.1(6)
O4 C10 C11 C12 177.8(4)
C27 C22 C23 C24 0.8(6)
O6 C22 C23 C24 177.0(3)
C12 C13 C14 C15 1.6(6)
Cl1 C13 C14 C15 -177.0(3)
C20 C21 C16 C17 -1.1(6)
C20 C21 C16 O5 173.4(3)
C8 O5 C16 C21 142.8(3)
C8 O5 C16 C17 -42.8(5)
C21 C16 C17 C18 0.5(6)
O5 C16 C17 C18 -173.5(3)
C19 C18 C17 C16 0.6(6)
C11 C10 C15 C14 0.6(6)
O4 C10 C15 C14 -177.1(3)
C13 C14 C15 C10 -1.5(6)
C22 C23 C24 C25 -0.1(6)
C17 C18 C19 C20 -1.3(6)
C17 C18 C19 Cl2 -179.5(3)
C21 C20 C19 C18 0.7(6)
C21 C20 C19 Cl2 179.0(3)
C14 C13 C12 C11 -0.9(6)
Cl1 C13 C12 C11 177.7(3)
C10 C11 C12 C13 0.0(6)
C27 C26 C25 C24 -0.4(7)
C27 C26 C25 Cl3 -178.9(3)
C23 C24 C25 C26 -0.1(6)
C23 C24 C25 Cl3 178.3(3)
C23 C22 C27 C26 -1.4(6)
O6 C22 C27 C26 -177.4(3)
C25 C26 C27 C22 1.2(6)
